data_4027348
loop_
_publ_author_name
'Christian Br\"uckner'
'Junichi Ogikubo'
'Jason R. McCarthy'
'Joshua Akhigbe'
'Michael A. Hyland'
'Pedro Daddario'
'Jill L. Worlinsky'
'Matthias Zeller'
'James T. Engle'
'Christopher J. Ziegler'
'Matthew J. Ranaghan'
'Megan N. Sandberg'
'Robert R. Birge'

_publ_section_title
;
 meso-Arylporpholactones and their Reduction Products
;
_journal_name_full 'Journal of Organic Chemistry'
_journal_page_first 6480
_journal_page_last 6494
_journal_paper_doi 10.1021/jo300963m
_journal_volume 77
_journal_year 2012
_chemical_formula_sum 'C36 H23 N5 O2 Zn'
_chemical_formula_weight 622.96
_chemical_name_systematic
; 
 ? 
;
_space_group_IT_number 2
_symmetry_cell_setting triclinic
_symmetry_space_group_name_Hall '-P 1'
_symmetry_space_group_name_H-M 'P -1'
_atom_sites_solution_hydrogens geom
_atom_sites_solution_primary direct
_atom_sites_solution_secondary difmap
_audit_creation_method SHELXL-97
_cell_angle_alpha 91.532(3)
_cell_angle_beta 91.461(3)
_cell_angle_gamma 108.916(3)
_cell_formula_units_Z 4
_cell_length_a 10.4629(19)
_cell_length_b 13.445(2)
_cell_length_c 20.798(4)
_cell_measurement_reflns_used 5156
_cell_measurement_temperature 100(2)
_cell_measurement_theta_max 28.19
_cell_measurement_theta_min 2.38
_cell_volume 2764.9(8)
_computing_cell_refinement 'Bruker SMART'
_computing_data_collection 'Bruker SMART'
_computing_data_reduction 'Bruker SAINT'
_computing_molecular_graphics 'Bruker SHELXTL'
_computing_publication_material 'Bruker SHELXTL'
_computing_structure_refinement
;  
SHELXLE Rev548, Shelxle (H\"ubschle et al., 2011)
;
_computing_structure_solution 'SHELXS-97 (Sheldrick, 1990)'
_diffrn_ambient_temperature 100(2)
_diffrn_measured_fraction_theta_full 0.978
_diffrn_measured_fraction_theta_max 0.902
_diffrn_measurement_device_type 'CCD area detector'
_diffrn_measurement_method 'phi and omega scans'
_diffrn_radiation_monochromator graphite
_diffrn_radiation_source 'fine-focus sealed tube'
_diffrn_radiation_type MoK\a
_diffrn_radiation_wavelength 0.71073
_diffrn_reflns_av_R_equivalents 0.0250
_diffrn_reflns_av_sigmaI/netI 0.0430
_diffrn_reflns_limit_h_max 13
_diffrn_reflns_limit_h_min -13
_diffrn_reflns_limit_k_max 17
_diffrn_reflns_limit_k_min -17
_diffrn_reflns_limit_l_max 27
_diffrn_reflns_limit_l_min -26
_diffrn_reflns_number 23458
_diffrn_reflns_theta_full 26.00
_diffrn_reflns_theta_max 28.40
_diffrn_reflns_theta_min 1.60
_diffrn_standards_number 0
_exptl_absorpt_coefficient_mu 0.933
_exptl_absorpt_correction_T_max 0.9124
_exptl_absorpt_correction_T_min 0.3844
_exptl_absorpt_correction_type multi-scan
_exptl_absorpt_process_details 'SADABS; [Sheldrick, G. M. (2004)]'
_exptl_crystal_colour red
_exptl_crystal_density_diffrn 1.494
_exptl_crystal_description block
_exptl_crystal_F_000 1280
_exptl_crystal_size_max 0.20
_exptl_crystal_size_mid 0.20
_exptl_crystal_size_min 0.10
_refine_diff_density_max 1.199
_refine_diff_density_min -0.525
_refine_diff_density_rms 0.076
_refine_ls_extinction_coef 0.0012(3)
_refine_ls_extinction_expression Fc^*^=kFc[1+0.001xFc^2^\l^3^/sin(2\q)]^-1/4^
_refine_ls_extinction_method SHELXL
_refine_ls_goodness_of_fit_ref 1.071
_refine_ls_hydrogen_treatment constr
_refine_ls_matrix_type full
_refine_ls_number_parameters 826
_refine_ls_number_reflns 12485
_refine_ls_number_restraints 0
_refine_ls_restrained_S_all 1.071
_refine_ls_R_factor_all 0.0501
_refine_ls_R_factor_gt 0.0404
_refine_ls_shift/su_max 0.001
_refine_ls_shift/su_mean 0.000
_refine_ls_structure_factor_coef Fsqd
_refine_ls_weighting_details 'calc w=1/[\s^2^(Fo^2^)+(0.0617P)^2^+0.7753P] where P=(Fo^2^+2Fc^2^)/3'
_refine_ls_weighting_scheme calc
_refine_ls_wR_factor_gt 0.1096
_refine_ls_wR_factor_ref 0.1137
_reflns_number_gt 10192
_reflns_number_total 12485
_reflns_threshold_expression I>2\s(I)
_cod_data_source_file jo300963m_si_006.cif
_cod_data_source_block zndppl
_cod_database_code 4027348

loop_
_symmetry_equiv_pos_as_xyz
'x, y, z'
'-x, -y, -z'

loop_
_atom_site_label
_atom_site_type_symbol
_atom_site_fract_x
_atom_site_fract_y
_atom_site_fract_z
_atom_site_U_iso_or_equiv
_atom_site_adp_type
_atom_site_occupancy
_atom_site_symmetry_multiplicity
_atom_site_calc_flag
_atom_site_refinement_flags
_atom_site_disorder_assembly
_atom_site_disorder_group
Zn1 Zn 0.09122(2) 0.440690(19) 0.097792(12) 0.02162(8) Uani 1 1 d . . .
N1 N -0.05566(18) 0.32876(14) 0.04138(9) 0.0216(4) Uani 1 1 d . A .
N2 N -0.05071(18) 0.41529(15) 0.16741(9) 0.0234(4) Uani 1 1 d . A .
N3 N 0.20385(19) 0.58186(14) 0.14097(8) 0.0222(4) Uani 1 1 d . A .
N4 N 0.19732(18) 0.49267(14) 0.01572(8) 0.0195(4) Uani 1 1 d . A .
N5 N 0.20455(18) 0.34852(14) 0.13783(8) 0.0220(4) Uani 1 1 d . . .
C1 C -0.0455(2) 0.30542(17) -0.02216(10) 0.0218(4) Uani 1 1 d . . .
C2 C -0.1552(2) 0.21143(18) -0.04123(11) 0.0256(5) Uani 0.548(5) 1 d P A 1
O1 O -0.1877(4) 0.1615(3) -0.0863(2) 0.0448(11) Uani 0.548(5) 1 d P A 1
O2 O -0.227(2) 0.1819(16) 0.0161(12) 0.030(2) Uani 0.548(5) 1 d P A 1
C2B C -0.1552(2) 0.21143(18) -0.04123(11) 0.0256(5) Uani 0.452(5) 1 d P A 2
H2B H -0.1695 0.1780 -0.0828 0.031 Uiso 0.452(5) 1 calc PR A 2
C3 C -0.233(4) 0.179(3) 0.009(2) 0.030(2) Uani 0.452(5) 1 d P A 2
H3 H -0.3105 0.1208 0.0106 0.036 Uiso 0.452(5) 1 d PR A 2
C4 C -0.1685(2) 0.25493(17) 0.06254(11) 0.0238(4) Uani 1 1 d . . .
C5 C -0.2214(2) 0.25273(18) 0.12358(11) 0.0244(5) Uani 1 1 d . A .
C6 C -0.1676(2) 0.33352(18) 0.17133(11) 0.0244(5) Uani 1 1 d . . .
C7 C -0.2333(2) 0.34454(19) 0.22926(11) 0.0274(5) Uani 1 1 d . A .
H7 H -0.3161 0.2977 0.2433 0.033 Uiso 1 1 calc R . .
C8 C -0.1543(2) 0.43555(19) 0.26069(11) 0.0288(5) Uani 1 1 d . . .
H8 H -0.1721 0.4645 0.3003 0.035 Uiso 1 1 calc R A .
C9 C -0.0386(2) 0.47853(19) 0.22162(10) 0.0255(5) Uani 1 1 d . A .
C10 C 0.0696(2) 0.56835(19) 0.23741(10) 0.0261(5) Uani 1 1 d . . .
H10 H 0.0661 0.6024 0.2776 0.031 Uiso 1 1 calc R A .
C11 C 0.1829(2) 0.61496(18) 0.20147(10) 0.0240(5) Uani 1 1 d . A .
C12 C 0.2953(2) 0.70392(19) 0.22278(11) 0.0280(5) Uani 1 1 d . . .
H12 H 0.3046 0.7424 0.2626 0.034 Uiso 1 1 calc R A .
C13 C 0.3861(2) 0.72318(18) 0.17554(11) 0.0256(5) Uani 1 1 d . A .
H13 H 0.4725 0.7758 0.1766 0.031 Uiso 1 1 calc R . .
C14 C 0.3262(2) 0.64826(17) 0.12317(10) 0.0215(4) Uani 1 1 d . . .
C15 C 0.3815(2) 0.64553(16) 0.06241(10) 0.0208(4) Uani 1 1 d . A .
C16 C 0.3149(2) 0.57373(16) 0.01219(10) 0.0203(4) Uani 1 1 d . . .
C17 C 0.364(3) 0.586(2) -0.0550(15) 0.0230(19) Uani 0.548(5) 1 d P A 1
H17 H 0.4418 0.6346 -0.0702 0.028 Uiso 0.548(5) 1 d PR A 1
C18 C 0.2684(2) 0.50155(17) -0.08759(10) 0.0225(4) Uani 0.548(5) 1 d P A 1
H18 H 0.2711 0.4825 -0.1317 0.027 Uiso 0.548(5) 1 calc PR A 1
C18B C 0.2684(2) 0.50155(17) -0.08759(10) 0.0225(4) Uani 0.452(5) 1 d P A 2
O3 O 0.360(2) 0.5755(18) -0.0476(12) 0.0230(19) Uani 0.452(5) 1 d P A 2
O4 O 0.2971(4) 0.4840(3) -0.14060(19) 0.0406(13) Uani 0.452(5) 1 d P A 2
C19 C 0.1657(2) 0.44734(16) -0.04490(10) 0.0206(4) Uani 1 1 d . . .
C20 C 0.0537(2) 0.36061(17) -0.06220(10) 0.0214(4) Uani 1 1 d . A .
H20 H 0.0447 0.3370 -0.1061 0.026 Uiso 1 1 calc R . .
C21 C 0.5139(2) 0.72598(17) 0.04922(10) 0.0227(4) Uani 1 1 d . . .
C22 C 0.5352(2) 0.83238(18) 0.06299(11) 0.0277(5) Uani 1 1 d . A .
H22 H 0.4643 0.8535 0.0801 0.033 Uiso 1 1 calc R . .
C23 C 0.6585(3) 0.90758(19) 0.05196(12) 0.0347(6) Uani 1 1 d . . .
H23 H 0.6726 0.9795 0.0628 0.042 Uiso 1 1 calc R A .
C24 C 0.7613(3) 0.8780(2) 0.02513(12) 0.0336(6) Uani 1 1 d . A .
H24 H 0.8456 0.9295 0.0172 0.040 Uiso 1 1 calc R . .
C25 C 0.7401(2) 0.77312(19) 0.01008(11) 0.0287(5) Uani 1 1 d . . .
H25 H 0.8097 0.7527 -0.0090 0.034 Uiso 1 1 calc R A .
C26 C 0.6184(2) 0.69757(18) 0.02255(11) 0.0255(5) Uani 1 1 d . A .
H26 H 0.6060 0.6255 0.0128 0.031 Uiso 1 1 calc R . .
C27 C -0.3436(2) 0.16359(17) 0.13928(11) 0.0238(4) Uani 1 1 d . . .
C28 C -0.3404(3) 0.10546(18) 0.19372(11) 0.0282(5) Uani 1 1 d . A .
H28 H -0.2603 0.1230 0.2202 0.034 Uiso 1 1 calc R . .
C29 C -0.4527(3) 0.02265(18) 0.20939(11) 0.0308(5) Uani 1 1 d . . .
H29 H -0.4490 -0.0161 0.2465 0.037 Uiso 1 1 calc R A .
C30 C -0.5699(3) -0.00400(18) 0.17152(12) 0.0307(5) Uani 1 1 d . A .
H30 H -0.6468 -0.0608 0.1825 0.037 Uiso 1 1 calc R . .
C31 C -0.5747(2) 0.05273(18) 0.11724(12) 0.0283(5) Uani 1 1 d . . .
H31 H -0.6551 0.0346 0.0909 0.034 Uiso 1 1 calc R A .
C32 C -0.4630(2) 0.13564(17) 0.10134(11) 0.0257(5) Uani 1 1 d . A .
H32 H -0.4674 0.1741 0.0641 0.031 Uiso 1 1 calc R . .
C33 C 0.1467(2) 0.24818(18) 0.15328(11) 0.0271(5) Uani 1 1 d . . .
H33 H 0.0532 0.2152 0.1430 0.033 Uiso 1 1 calc R . .
C34 C 0.2168(3) 0.19065(19) 0.18349(12) 0.0307(5) Uani 1 1 d . . .
H34 H 0.1720 0.1196 0.1937 0.037 Uiso 1 1 calc R . .
C35 C 0.3523(2) 0.23735(19) 0.19877(11) 0.0271(5) Uani 1 1 d . . .
H35 H 0.4025 0.1995 0.2200 0.033 Uiso 1 1 calc R . .
C36 C 0.4133(2) 0.34013(19) 0.18257(12) 0.0283(5) Uani 1 1 d . . .
H36 H 0.5069 0.3743 0.1921 0.034 Uiso 1 1 calc R . .
C37 C 0.3365(2) 0.39306(18) 0.15226(11) 0.0260(5) Uani 1 1 d . . .
H37 H 0.3794 0.4640 0.1413 0.031 Uiso 1 1 calc R . .
Zn2 Zn 0.42383(2) 0.81581(2) 0.427724(11) 0.02153(8) Uani 1 1 d . . .
N6 N 0.41238(19) 0.70375(15) 0.49459(9) 0.0245(4) Uani 1 1 d . B .
N7 N 0.60884(18) 0.90191(15) 0.46821(8) 0.0222(4) Uani 1 1 d . B .
N8 N 0.41246(18) 0.95183(15) 0.38581(8) 0.0230(4) Uani 1 1 d . B .
N9 N 0.21932(19) 0.75318(16) 0.40836(9) 0.0262(4) Uani 1 1 d . B .
N10 N 0.50279(19) 0.73473(15) 0.35593(8) 0.0235(4) Uani 1 1 d . . .
C38 C 0.3057(2) 0.61269(19) 0.49919(11) 0.0294(5) Uani 1 1 d . . .
C39 C 0.3467(3) 0.5404(2) 0.53773(14) 0.0389(6) Uani 0.715(5) 1 d P B 1
H39 H 0.2910 0.4729 0.5498 0.047 Uiso 0.715(5) 1 calc PR B 1
C40 C 0.488(2) 0.5895(19) 0.5545(11) 0.0369(17) Uani 0.715(5) 1 d P B 1
H40 H 0.5316 0.5534 0.5727 0.044 Uiso 0.715(5) 1 d PR B 1
C39B C 0.3467(3) 0.5404(2) 0.53773(14) 0.0389(6) Uani 0.285(5) 1 d P B 2
O5 O 0.3062(9) 0.4622(8) 0.5700(6) 0.085(4) Uani 0.285(5) 1 d P B 2
O6 O 0.470(4) 0.591(3) 0.558(2) 0.0369(17) Uani 0.285(5) 1 d P B 2
C41 C 0.5192(2) 0.69054(18) 0.52786(10) 0.0253(5) Uani 1 1 d . . .
C42 C 0.6496(2) 0.76365(18) 0.53381(10) 0.0245(5) Uani 1 1 d . B .
C43 C 0.6887(2) 0.86370(18) 0.50694(10) 0.0232(4) Uani 1 1 d . . .
C44 C 0.8176(2) 0.94314(18) 0.51816(11) 0.0259(5) Uani 1 1 d . B .
H44 H 0.8916 0.9363 0.5430 0.031 Uiso 1 1 calc R . .
C45 C 0.8151(2) 1.03009(19) 0.48697(11) 0.0275(5) Uani 1 1 d . . .
H45 H 0.8858 1.0957 0.4864 0.033 Uiso 1 1 calc R B .
C46 C 0.6838(2) 1.00297(18) 0.45501(10) 0.0233(4) Uani 1 1 d . B .
C47 C 0.6400(2) 1.06979(18) 0.41669(10) 0.0245(5) Uani 1 1 d . . .
H47 H 0.7020 1.1383 0.4115 0.029 Uiso 1 1 calc R B .
C48 C 0.5154(2) 1.04586(18) 0.38567(10) 0.0243(5) Uani 1 1 d . B .
C49 C 0.4712(2) 1.11800(19) 0.34711(11) 0.0267(5) Uani 0.715(5) 1 d P B 1
O7 O 0.5288(3) 1.2089(2) 0.33073(13) 0.0364(8) Uani 0.715(5) 1 d P B 1
O8 O 0.3457(7) 1.0629(8) 0.3263(4) 0.0246(11) Uani 0.715(5) 1 d P B 1
C49B C 0.4712(2) 1.11800(19) 0.34711(11) 0.0267(5) Uani 0.285(5) 1 d P B 2
H49B H 0.5263 1.1874 0.3384 0.032 Uiso 0.285(5) 1 calc PR B 2
C50 C 0.325(3) 1.068(3) 0.3224(18) 0.0246(11) Uani 0.285(5) 1 d P B 2
H50 H 0.2687 1.0920 0.2961 0.029 Uiso 0.285(5) 1 d PR B 2
C51 C 0.3081(2) 0.96281(18) 0.35065(10) 0.0240(5) Uani 1 1 d . . .
C52 C 0.1802(2) 0.8887(2) 0.33993(11) 0.0285(5) Uani 1 1 d . B .
C53 C 0.1390(2) 0.7920(2) 0.37012(11) 0.0286(5) Uani 1 1 d . . .
C54 C 0.0046(2) 0.7190(2) 0.36654(11) 0.0342(6) Uani 1 1 d . B .
H54 H -0.0705 0.7275 0.3435 0.041 Uiso 1 1 calc R . .
C55 C 0.0034(2) 0.6358(2) 0.40182(12) 0.0364(6) Uani 1 1 d . . .
H55 H -0.0721 0.5748 0.4078 0.044 Uiso 1 1 calc R B .
C56 C 0.1386(2) 0.6573(2) 0.42862(11) 0.0298(5) Uani 1 1 d . B .
C57 C 0.1798(2) 0.5927(2) 0.46894(12) 0.0324(5) Uani 1 1 d . B .
H57 H 0.1141 0.5268 0.4769 0.039 Uiso 1 1 calc R . .
C58 C 0.7548(2) 0.73357(18) 0.57075(10) 0.0253(5) Uani 1 1 d . . .
C59 C 0.8714(2) 0.73046(18) 0.54138(11) 0.0276(5) Uani 1 1 d . B .
H59 H 0.8840 0.7477 0.4975 0.033 Uiso 1 1 calc R . .
C60 C 0.9697(3) 0.7025(2) 0.57536(12) 0.0336(5) Uani 1 1 d . . .
H60 H 1.0495 0.7017 0.5549 0.040 Uiso 1 1 calc R B .
C61 C 0.9517(3) 0.6758(2) 0.63897(13) 0.0387(6) Uani 1 1 d . B .
H61 H 1.0187 0.6562 0.6621 0.046 Uiso 1 1 calc R . .
C62 C 0.8357(3) 0.6778(2) 0.66887(12) 0.0376(6) Uani 1 1 d . . .
H62 H 0.8231 0.6591 0.7126 0.045 Uiso 1 1 calc R B .
C63 C 0.7377(3) 0.7068(2) 0.63536(11) 0.0307(5) Uani 1 1 d . B .
H63 H 0.6588 0.7086 0.6563 0.037 Uiso 1 1 calc R . .
C64 C 0.0828(2) 0.9150(2) 0.29490(12) 0.0318(5) Uani 1 1 d . . .
C65 C 0.0171(3) 0.9850(3) 0.31331(15) 0.0609(10) Uani 1 1 d . B .
H65 H 0.0327 1.0164 0.3555 0.073 Uiso 1 1 calc R . .
C66 C -0.0713(4) 1.0098(3) 0.27075(15) 0.0614(10) Uani 1 1 d . . .
H66 H -0.1142 1.0591 0.2837 0.074 Uiso 1 1 calc R B .
C67 C -0.0973(3) 0.9635(2) 0.20997(13) 0.0372(6) Uani 1 1 d . B .
H67 H -0.1601 0.9788 0.1814 0.045 Uiso 1 1 calc R . .
C68 C -0.0312(2) 0.8944(2) 0.19083(12) 0.0323(5) Uani 1 1 d . . .
H68 H -0.0465 0.8638 0.1485 0.039 Uiso 1 1 calc R B .
C69 C 0.0573(2) 0.8696(2) 0.23331(11) 0.0294(5) Uani 1 1 d . B .
H69 H 0.1009 0.8210 0.2200 0.035 Uiso 1 1 calc R . .
C70 C 0.6154(2) 0.7838(2) 0.32580(12) 0.0329(5) Uani 1 1 d . . .
H70 H 0.6562 0.8575 0.3332 0.039 Uiso 1 1 calc R . .
C71 C 0.6755(3) 0.7316(3) 0.28409(13) 0.0432(7) Uani 1 1 d . . .
H71 H 0.7553 0.7691 0.2629 0.052 Uiso 1 1 calc R . .
C72 C 0.6180(3) 0.6247(3) 0.27378(13) 0.0451(7) Uani 1 1 d . . .
H72 H 0.6579 0.5872 0.2457 0.054 Uiso 1 1 calc R . .
C73 C 0.5021(3) 0.5730(2) 0.30469(12) 0.0430(7) Uani 1 1 d . . .
H73 H 0.4605 0.4991 0.2986 0.052 Uiso 1 1 calc R . .
C74 C 0.4470(3) 0.63091(19) 0.34482(11) 0.0312(5) Uani 1 1 d . . .
H74 H 0.3658 0.5952 0.3655 0.037 Uiso 1 1 calc R . .

loop_
_atom_site_aniso_label
_atom_site_aniso_U_11
_atom_site_aniso_U_22
_atom_site_aniso_U_33
_atom_site_aniso_U_23
_atom_site_aniso_U_13
_atom_site_aniso_U_12
Zn1 0.02274(14) 0.02451(14) 0.02076(13) 0.00363(10) 0.00176(10) 0.01175(10)
N1 0.0204(9) 0.0248(9) 0.0223(9) 0.0030(7) 0.0022(7) 0.0108(7)
N2 0.0221(9) 0.0304(10) 0.0215(9) 0.0029(8) 0.0029(7) 0.0133(8)
N3 0.0272(10) 0.0231(9) 0.0198(9) 0.0010(7) 0.0000(7) 0.0132(8)
N4 0.0236(9) 0.0201(9) 0.0172(8) 0.0008(7) 0.0010(7) 0.0102(7)
N5 0.0252(9) 0.0254(9) 0.0189(8) 0.0025(7) 0.0038(7) 0.0129(8)
C1 0.0208(10) 0.0240(11) 0.0243(10) 0.0011(9) -0.0010(8) 0.0124(9)
C2 0.0265(11) 0.0237(11) 0.0287(12) -0.0007(10) 0.0002(10) 0.0113(9)
O1 0.041(2) 0.049(2) 0.040(2) -0.0051(17) 0.0057(17) 0.0083(17)
O2 0.025(2) 0.0273(14) 0.040(6) 0.006(2) 0.001(3) 0.0093(12)
C2B 0.0265(11) 0.0237(11) 0.0287(12) -0.0007(10) 0.0002(10) 0.0113(9)
C3 0.025(2) 0.0273(14) 0.040(6) 0.006(2) 0.001(3) 0.0093(12)
C4 0.0229(11) 0.0237(11) 0.0284(11) 0.0048(9) 0.0028(9) 0.0123(9)
C5 0.0249(11) 0.0276(11) 0.0261(11) 0.0071(9) 0.0048(9) 0.0155(9)
C6 0.0239(11) 0.0293(12) 0.0255(11) 0.0076(9) 0.0034(9) 0.0153(9)
C7 0.0236(11) 0.0351(12) 0.0311(12) 0.0139(10) 0.0080(9) 0.0183(10)
C8 0.0332(13) 0.0365(13) 0.0239(11) 0.0056(10) 0.0053(10) 0.0204(11)
C9 0.0284(12) 0.0341(12) 0.0207(10) 0.0051(9) 0.0026(9) 0.0191(10)
C10 0.0325(12) 0.0334(12) 0.0177(10) 0.0003(9) 0.0000(9) 0.0181(10)
C11 0.0296(12) 0.0284(11) 0.0193(10) 0.0003(9) -0.0016(9) 0.0173(9)
C12 0.0345(13) 0.0315(12) 0.0221(11) -0.0045(9) -0.0053(9) 0.0172(10)
C13 0.0290(12) 0.0240(11) 0.0250(11) -0.0016(9) -0.0033(9) 0.0107(9)
C14 0.0265(11) 0.0206(10) 0.0209(10) 0.0010(8) -0.0011(9) 0.0128(9)
C15 0.0249(11) 0.0179(10) 0.0223(10) 0.0024(8) -0.0001(8) 0.0105(8)
C16 0.0244(11) 0.0193(10) 0.0197(10) 0.0026(8) 0.0009(8) 0.0106(8)
C17 0.0306(16) 0.018(4) 0.022(5) 0.005(3) 0.005(2) 0.009(2)
C18 0.0270(11) 0.0236(11) 0.0192(10) 0.0000(8) 0.0023(9) 0.0113(9)
C18B 0.0270(11) 0.0236(11) 0.0192(10) 0.0000(8) 0.0023(9) 0.0113(9)
O3 0.0306(16) 0.018(4) 0.022(5) 0.005(3) 0.005(2) 0.009(2)
O4 0.046(3) 0.045(3) 0.031(2) -0.0012(18) -0.0016(18) 0.015(2)
C19 0.0243(11) 0.0202(10) 0.0207(10) 0.0018(8) 0.0002(8) 0.0119(8)
C20 0.0250(11) 0.0243(11) 0.0190(10) -0.0019(8) -0.0008(8) 0.0139(9)
C21 0.0261(11) 0.0231(11) 0.0196(10) 0.0015(8) -0.0032(9) 0.0094(9)
C22 0.0339(13) 0.0241(11) 0.0263(11) -0.0026(9) 0.0003(10) 0.0111(10)
C23 0.0405(14) 0.0227(12) 0.0366(13) -0.0064(10) -0.0020(11) 0.0050(10)
C24 0.0297(13) 0.0304(13) 0.0353(13) 0.0003(11) -0.0011(11) 0.0023(10)
C25 0.0234(11) 0.0348(13) 0.0292(12) 0.0054(10) 0.0001(9) 0.0109(10)
C26 0.0280(12) 0.0252(11) 0.0258(11) 0.0031(9) -0.0016(9) 0.0123(9)
C27 0.0264(11) 0.0240(11) 0.0256(11) 0.0042(9) 0.0076(9) 0.0139(9)
C28 0.0338(13) 0.0290(12) 0.0273(11) 0.0024(9) 0.0050(10) 0.0175(10)
C29 0.0468(15) 0.0243(11) 0.0262(11) 0.0054(9) 0.0124(11) 0.0172(11)
C30 0.0418(14) 0.0202(11) 0.0326(12) 0.0021(9) 0.0176(11) 0.0124(10)
C31 0.0285(12) 0.0262(12) 0.0315(12) -0.0019(10) 0.0051(10) 0.0105(10)
C32 0.0306(12) 0.0227(11) 0.0263(11) 0.0038(9) 0.0069(9) 0.0116(9)
C33 0.0258(12) 0.0275(12) 0.0288(11) 0.0042(9) 0.0009(9) 0.0094(9)
C34 0.0364(13) 0.0236(11) 0.0341(13) 0.0065(10) 0.0020(11) 0.0119(10)
C35 0.0351(13) 0.0314(12) 0.0215(11) 0.0030(9) -0.0004(9) 0.0199(10)
C36 0.0244(11) 0.0312(12) 0.0315(12) 0.0004(10) -0.0004(9) 0.0123(10)
C37 0.0260(11) 0.0229(11) 0.0301(12) 0.0049(9) -0.0006(9) 0.0092(9)
Zn2 0.02174(14) 0.02619(14) 0.01776(13) 0.00049(10) -0.00091(10) 0.00948(10)
N6 0.0258(10) 0.0271(10) 0.0204(9) 0.0006(8) 0.0032(7) 0.0083(8)
N7 0.0216(9) 0.0268(9) 0.0183(8) -0.0002(7) -0.0017(7) 0.0080(7)
N8 0.0227(9) 0.0280(10) 0.0199(9) -0.0010(7) -0.0012(7) 0.0109(8)
N9 0.0210(9) 0.0341(11) 0.0235(9) -0.0054(8) 0.0019(7) 0.0093(8)
N10 0.0238(9) 0.0317(10) 0.0176(8) -0.0001(7) 0.0004(7) 0.0127(8)
C38 0.0303(12) 0.0301(12) 0.0285(12) 0.0033(10) 0.0094(10) 0.0101(10)
C39 0.0371(15) 0.0354(14) 0.0467(16) 0.0182(12) 0.0195(12) 0.0127(12)
C40 0.036(5) 0.0460(16) 0.039(2) 0.0184(17) 0.020(3) 0.025(3)
C39B 0.0371(15) 0.0354(14) 0.0467(16) 0.0182(12) 0.0195(12) 0.0127(12)
O5 0.043(5) 0.071(6) 0.136(10) 0.049(6) 0.004(5) 0.007(4)
O6 0.036(5) 0.0460(16) 0.039(2) 0.0184(17) 0.020(3) 0.025(3)
C41 0.0302(12) 0.0297(12) 0.0199(10) 0.0034(9) 0.0035(9) 0.0146(10)
C42 0.0289(12) 0.0289(12) 0.0191(10) 0.0001(9) 0.0012(9) 0.0141(10)
C43 0.0249(11) 0.0291(12) 0.0180(10) -0.0019(9) -0.0018(8) 0.0123(9)
C44 0.0261(11) 0.0315(12) 0.0224(10) -0.0065(9) -0.0082(9) 0.0138(10)
C45 0.0248(11) 0.0281(12) 0.0300(12) -0.0044(10) -0.0034(9) 0.0099(9)
C46 0.0217(11) 0.0278(11) 0.0204(10) -0.0019(9) -0.0008(8) 0.0085(9)
C47 0.0254(11) 0.0251(11) 0.0236(10) 0.0007(9) 0.0034(9) 0.0088(9)
C48 0.0272(11) 0.0295(12) 0.0194(10) 0.0008(9) 0.0018(9) 0.0136(9)
C49 0.0312(12) 0.0316(12) 0.0222(11) 0.0017(9) 0.0007(9) 0.0167(10)
O7 0.0385(15) 0.0387(15) 0.0366(14) 0.0079(11) 0.0028(11) 0.0181(12)
O8 0.024(3) 0.0364(15) 0.0215(16) 0.0035(11) -0.0021(19) 0.0213(17)
C49B 0.0312(12) 0.0316(12) 0.0222(11) 0.0017(9) 0.0007(9) 0.0167(10)
C50 0.024(3) 0.0364(15) 0.0215(16) 0.0035(11) -0.0021(19) 0.0213(17)
C51 0.0270(11) 0.0327(12) 0.0174(10) -0.0013(9) -0.0008(9) 0.0168(10)
C52 0.0254(12) 0.0436(14) 0.0212(11) -0.0079(10) -0.0037(9) 0.0185(10)
C53 0.0241(11) 0.0419(14) 0.0209(10) -0.0094(10) -0.0008(9) 0.0131(10)
C54 0.0208(11) 0.0574(17) 0.0234(11) -0.0129(11) -0.0017(9) 0.0126(11)
C55 0.0207(12) 0.0523(16) 0.0286(12) -0.0112(12) 0.0024(10) 0.0021(11)
C56 0.0228(11) 0.0393(14) 0.0247(11) -0.0065(10) 0.0064(9) 0.0069(10)
C57 0.0267(12) 0.0326(13) 0.0321(12) -0.0016(10) 0.0133(10) 0.0008(10)
C58 0.0322(12) 0.0238(11) 0.0220(10) -0.0016(9) -0.0021(9) 0.0124(9)
C59 0.0318(12) 0.0289(12) 0.0246(11) -0.0018(9) -0.0006(9) 0.0138(10)
C60 0.0357(13) 0.0330(13) 0.0379(14) -0.0019(11) 0.0015(11) 0.0194(11)
C61 0.0443(15) 0.0438(15) 0.0377(14) -0.0013(12) -0.0104(12) 0.0289(13)
C62 0.0545(17) 0.0440(15) 0.0235(12) 0.0020(11) -0.0042(11) 0.0292(13)
C63 0.0383(14) 0.0377(13) 0.0223(11) 0.0019(10) 0.0018(10) 0.0208(11)
C64 0.0239(12) 0.0488(15) 0.0269(12) -0.0081(11) -0.0047(10) 0.0185(11)
C65 0.066(2) 0.100(3) 0.0394(16) -0.0364(17) -0.0277(15) 0.063(2)
C66 0.065(2) 0.095(3) 0.0479(18) -0.0324(18) -0.0248(16) 0.064(2)
C67 0.0302(13) 0.0513(16) 0.0348(13) -0.0055(12) -0.0100(11) 0.0210(12)
C68 0.0296(12) 0.0444(15) 0.0238(11) -0.0040(10) -0.0053(10) 0.0140(11)
C69 0.0289(12) 0.0386(13) 0.0248(11) -0.0035(10) 0.0002(9) 0.0173(10)
C70 0.0259(12) 0.0420(14) 0.0288(12) -0.0022(11) 0.0015(10) 0.0087(11)
C71 0.0292(13) 0.0644(19) 0.0372(14) -0.0036(13) 0.0096(11) 0.0169(13)
C72 0.0511(17) 0.0597(19) 0.0359(14) -0.0050(13) 0.0077(13) 0.0339(15)
C73 0.070(2) 0.0381(15) 0.0281(13) 0.0006(11) 0.0086(13) 0.0264(14)
C74 0.0407(14) 0.0308(12) 0.0229(11) 0.0021(10) 0.0044(10) 0.0125(11)

loop_
_atom_type_symbol
_atom_type_description
_atom_type_scat_dispersion_real
_atom_type_scat_dispersion_imag
_atom_type_scat_source
C C 0.0033 0.0016 'International Tables Vol C Tables 4.2.6.8 and 6.1.1.4'
H H 0.0000 0.0000 'International Tables Vol C Tables 4.2.6.8 and 6.1.1.4'
N N 0.0061 0.0033 'International Tables Vol C Tables 4.2.6.8 and 6.1.1.4'
O O 0.0106 0.0060 'International Tables Vol C Tables 4.2.6.8 and 6.1.1.4'
Zn Zn 0.2839 1.4301 'International Tables Vol C Tables 4.2.6.8 and 6.1.1.4'

loop_
_geom_angle_atom_site_label_1
_geom_angle_atom_site_label_2
_geom_angle_atom_site_label_3
_geom_angle
N3 Zn1 N2 91.74(8)
N3 Zn1 N4 86.66(7)
N2 Zn1 N4 161.89(7)
N3 Zn1 N1 161.29(7)
N2 Zn1 N1 86.48(7)
N4 Zn1 N1 89.28(7)
N3 Zn1 N5 96.90(7)
N2 Zn1 N5 97.22(7)
N4 Zn1 N5 100.88(7)
N1 Zn1 N5 101.80(7)
C4 N1 C1 107.28(18)
C4 N1 Zn1 126.57(15)
C1 N1 Zn1 125.42(15)
C6 N2 C9 107.14(18)
C6 N2 Zn1 128.41(15)
C9 N2 Zn1 124.38(15)
C14 N3 C11 106.70(18)
C14 N3 Zn1 127.83(14)
C11 N3 Zn1 124.10(15)
C16 N4 C19 107.00(17)
C16 N4 Zn1 126.85(14)
C19 N4 Zn1 126.05(14)
C37 N5 C33 117.49(19)
C37 N5 Zn1 119.88(15)
C33 N5 Zn1 122.48(15)
N1 C1 C20 126.3(2)
N1 C1 C2 108.97(19)
C20 C1 C2 124.7(2)
O1 C2 O2 120.3(9)
O1 C2 C1 135.6(3)
O2 C2 C1 104.0(9)
C4 O2 C2 108.4(13)
C4 O2 H3 136.4
C2 O2 H3 114.5
C4 C3 H3 126.2
O2 C4 N1 111.1(9)
O2 C4 C5 122.4(10)
N1 C4 C5 126.4(2)
N1 C4 C3 109.1(15)
C5 C4 C3 124.4(15)
C4 C5 C6 123.1(2)
C4 C5 C27 119.3(2)
C6 C5 C27 117.61(19)
N2 C6 C5 125.4(2)
N2 C6 C7 110.0(2)
C5 C6 C7 124.6(2)
C8 C7 C6 107.1(2)
C8 C7 H7 126.4
C6 C7 H7 126.4
C7 C8 C9 106.3(2)
C7 C8 H8 126.8
C9 C8 H8 126.8
N2 C9 C10 125.4(2)
N2 C9 C8 109.5(2)
C10 C9 C8 125.1(2)
C9 C10 C11 128.0(2)
C9 C10 H10 116.0
C11 C10 H10 116.0
N3 C11 C10 125.2(2)
N3 C11 C12 109.9(2)
C10 C11 C12 124.8(2)
C13 C12 C11 107.1(2)
C13 C12 H12 126.4
C11 C12 H12 126.4
C12 C13 C14 106.9(2)
C12 C13 H13 126.6
C14 C13 H13 126.6
N3 C14 C15 124.8(2)
N3 C14 C13 109.27(19)
C15 C14 C13 125.9(2)
C14 C15 C16 123.2(2)
C14 C15 C21 118.64(19)
C16 C15 C21 118.11(19)
O3 C16 N4 109.2(10)
O3 C16 C15 124.2(10)
N4 C16 C15 126.65(19)
N4 C16 C17 111.8(11)
C15 C16 C17 121.3(11)
C18 C17 C16 101.6(16)
C18 C17 H17 129.3
C16 C17 H17 128.9
C17 C18 C19 110.2(12)
C17 C18 H18 124.9
C19 C18 H18 124.9
C16 O3 H17 130.1
N4 C19 C20 125.6(2)
N4 C19 C18 109.27(18)
C20 C19 C18 125.1(2)
C1 C20 C19 126.6(2)
C1 C20 H20 116.7
C19 C20 H20 116.7
C26 C21 C22 118.3(2)
C26 C21 C15 121.38(19)
C22 C21 C15 120.3(2)
C23 C22 C21 120.8(2)
C23 C22 H22 119.6
C21 C22 H22 119.6
C22 C23 C24 120.1(2)
C22 C23 H23 119.9
C24 C23 H23 119.9
C25 C24 C23 119.4(2)
C25 C24 H24 120.3
C23 C24 H24 120.3
C24 C25 C26 120.6(2)
C24 C25 H25 119.7
C26 C25 H25 119.7
C25 C26 C21 120.7(2)
C25 C26 H26 119.6
C21 C26 H26 119.6
C32 C27 C28 118.2(2)
C32 C27 C5 122.21(19)
C28 C27 C5 119.6(2)
C29 C28 C27 120.7(2)
C29 C28 H28 119.7
C27 C28 H28 119.7
C30 C29 C28 120.5(2)
C30 C29 H29 119.7
C28 C29 H29 119.7
C29 C30 C31 119.5(2)
C29 C30 H30 120.2
C31 C30 H30 120.2
C32 C31 C30 120.2(2)
C32 C31 H31 119.9
C30 C31 H31 119.9
C31 C32 C27 120.9(2)
C31 C32 H32 119.6
C27 C32 H32 119.6
N5 C33 C34 122.9(2)
N5 C33 H33 118.5
C34 C33 H33 118.5
C35 C34 C33 119.2(2)
C35 C34 H34 120.4
C33 C34 H34 120.4
C36 C35 C34 118.4(2)
C36 C35 H35 120.8
C34 C35 H35 120.8
C35 C36 C37 119.1(2)
C35 C36 H36 120.4
C37 C36 H36 120.4
N5 C37 C36 122.8(2)
N5 C37 H37 118.6
C36 C37 H37 118.6
N7 Zn2 N9 162.89(7)
N7 Zn2 N6 88.50(7)
N9 Zn2 N6 90.31(8)
N7 Zn2 N8 88.91(7)
N9 Zn2 N8 86.61(8)
N6 Zn2 N8 160.79(7)
N7 Zn2 N10 95.44(7)
N9 Zn2 N10 101.68(7)
N6 Zn2 N10 92.91(7)
N8 Zn2 N10 106.28(7)
C41 N6 C38 106.95(19)
C41 N6 Zn2 125.66(15)
C38 N6 Zn2 124.82(16)
C46 N7 C43 106.85(18)
C46 N7 Zn2 126.92(14)
C43 N7 Zn2 125.67(15)
C51 N8 C48 107.22(19)
C51 N8 Zn2 127.32(16)
C48 N8 Zn2 125.34(15)
C53 N9 C56 106.9(2)
C53 N9 Zn2 128.30(17)
C56 N9 Zn2 124.68(16)
C70 N10 C74 117.7(2)
C70 N10 Zn2 121.37(17)
C74 N10 Zn2 120.66(16)
N6 C38 C57 124.8(2)
N6 C38 C39 109.5(2)
C57 C38 C39 125.7(2)
C40 C39 C38 107.0(9)
C40 C39 H39 126.5
C38 C39 H39 126.5
C41 C40 C39 103.8(12)
C41 C40 H40 136.6
C39 C40 H40 119.3
C41 O6 H40 121.5
N6 C41 C42 125.7(2)
N6 C41 C40 112.7(9)
C42 C41 C40 121.5(9)
N6 C41 O6 106.9(15)
C42 C41 O6 127.3(16)
C41 C42 C43 124.5(2)
C41 C42 C58 117.9(2)
C43 C42 C58 117.6(2)
N7 C43 C42 125.8(2)
N7 C43 C44 109.31(19)
C42 C43 C44 124.9(2)
C45 C44 C43 107.8(2)
C45 C44 H44 126.1
C43 C44 H44 126.1
C44 C45 C46 106.3(2)
C44 C45 H45 126.9
C46 C45 H45 126.9
N7 C46 C47 125.3(2)
N7 C46 C45 109.77(19)
C47 C46 C45 125.0(2)
C48 C47 C46 126.1(2)
C48 C47 H47 116.9
C46 C47 H47 116.9
N8 C48 C47 126.6(2)
N8 C48 C49 108.5(2)
C47 C48 C49 124.9(2)
O7 C49 O8 122.3(4)
O7 C49 C48 132.7(2)
O8 C49 C48 104.9(4)
C49 O8 C51 110.0(4)
C49 O8 H50 128.3
C51 O8 H50 121.4
C51 C50 H50 132.4
N8 C51 O8 109.3(3)
N8 C51 C52 127.3(2)
O8 C51 C52 123.4(3)
N8 C51 C50 118.1(13)
C52 C51 C50 114.5(13)
C51 C52 C53 122.8(2)
C51 C52 C64 118.1(2)
C53 C52 C64 119.1(2)
N9 C53 C52 125.9(2)
N9 C53 C54 109.3(2)
C52 C53 C54 124.8(2)
C55 C54 C53 107.8(2)
C55 C54 H54 126.1
C53 C54 H54 126.1
C54 C55 C56 106.9(2)
C54 C55 H55 126.5
C56 C55 H55 126.5
N9 C56 C57 125.5(2)
N9 C56 C55 109.1(2)
C57 C56 C55 125.4(2)
C56 C57 C38 127.6(2)
C56 C57 H57 116.2
C38 C57 H57 116.2
C59 C58 C63 118.6(2)
C59 C58 C42 120.5(2)
C63 C58 C42 120.8(2)
C60 C59 C58 120.9(2)
C60 C59 H59 119.6
C58 C59 H59 119.6
C61 C60 C59 120.1(2)
C61 C60 H60 120.0
C59 C60 H60 120.0
C60 C61 C62 119.8(2)
C60 C61 H61 120.1
C62 C61 H61 120.1
C61 C62 C63 120.4(2)
C61 C62 H62 119.8
C63 C62 H62 119.8
C62 C63 C58 120.2(2)
C62 C63 H63 119.9
C58 C63 H63 119.9
C69 C64 C65 118.5(2)
C69 C64 C52 120.1(2)
C65 C64 C52 121.3(2)
C64 C65 C66 120.6(3)
C64 C65 H65 119.7
C66 C65 H65 119.7
C67 C66 C65 120.5(3)
C67 C66 H66 119.8
C65 C66 H66 119.8
C66 C67 C68 119.4(2)
C66 C67 H67 120.3
C68 C67 H67 120.3
C67 C68 C69 120.2(2)
C67 C68 H68 119.9
C69 C68 H68 119.9
C64 C69 C68 120.7(2)
C64 C69 H69 119.6
C68 C69 H69 119.6
N10 C70 C71 122.6(3)
N10 C70 H70 118.7
C71 C70 H70 118.7
C72 C71 C70 119.1(3)
C72 C71 H71 120.5
C70 C71 H71 120.5
C73 C72 C71 118.9(3)
C73 C72 H72 120.5
C71 C72 H72 120.5
C72 C73 C74 118.6(3)
C72 C73 H73 120.7
C74 C73 H73 120.7
N10 C74 C73 123.1(2)
N10 C74 H74 118.4
C73 C74 H74 118.4

loop_
_geom_bond_atom_site_label_1
_geom_bond_atom_site_label_2
_geom_bond_distance
Zn1 N3 2.0499(19)
Zn1 N2 2.0557(18)
Zn1 N4 2.0716(18)
Zn1 N1 2.0778(19)
Zn1 N5 2.1430(18)
N1 C4 1.365(3)
N1 C1 1.365(3)
N2 C6 1.360(3)
N2 C9 1.372(3)
N3 C14 1.369(3)
N3 C11 1.370(3)
N4 C16 1.359(3)
N4 C19 1.370(3)
N5 C37 1.337(3)
N5 C33 1.339(3)
C1 C20 1.378(3)
C1 C2 1.442(3)
C2 O1 1.117(5)
C2 O2 1.42(2)
O2 C4 1.34(2)
O2 H3 0.9898
C3 C4 1.49(4)
C3 H3 0.9301
C4 C5 1.395(3)
C5 C6 1.414(3)
C5 C27 1.492(3)
C6 C7 1.430(3)
C7 C8 1.372(4)
C7 H7 0.9500
C8 C9 1.443(3)
C8 H8 0.9500
C9 C10 1.386(3)
C10 C11 1.395(3)
C10 H10 0.9500
C11 C12 1.429(3)
C12 C13 1.355(3)
C12 H12 0.9500
C13 C14 1.446(3)
C13 H13 0.9500
C14 C15 1.408(3)
C15 C16 1.408(3)
C15 C21 1.493(3)
C16 O3 1.34(2)
C16 C17 1.50(3)
C17 C18 1.39(3)
C17 H17 0.9301
C18 C19 1.432(3)
C18 H18 0.9500
O3 H17 1.0894
C19 C20 1.390(3)
C20 H20 0.9500
C21 C26 1.393(3)
C21 C22 1.395(3)
C22 C23 1.386(3)
C22 H22 0.9500
C23 C24 1.387(4)
C23 H23 0.9500
C24 C25 1.381(3)
C24 H24 0.9500
C25 C26 1.383(3)
C25 H25 0.9500
C26 H26 0.9500
C27 C32 1.397(3)
C27 C28 1.399(3)
C28 C29 1.384(3)
C28 H28 0.9500
C29 C30 1.380(4)
C29 H29 0.9500
C30 C31 1.388(3)
C30 H30 0.9500
C31 C32 1.384(3)
C31 H31 0.9500
C32 H32 0.9500
C33 C34 1.378(3)
C33 H33 0.9500
C34 C35 1.377(3)
C34 H34 0.9500
C35 C36 1.376(3)
C35 H35 0.9500
C36 C37 1.385(3)
C36 H36 0.9500
C37 H37 0.9500
Zn2 N7 2.0513(18)
Zn2 N9 2.0542(19)
Zn2 N6 2.0547(19)
Zn2 N8 2.0832(19)
Zn2 N10 2.1587(18)
N6 C41 1.362(3)
N6 C38 1.371(3)
N7 C46 1.370(3)
N7 C43 1.370(3)
N8 C51 1.349(3)
N8 C48 1.370(3)
N9 C53 1.372(3)
N9 C56 1.377(3)
N10 C70 1.331(3)
N10 C74 1.338(3)
C38 C57 1.387(4)
C38 C39 1.437(4)
C39 C40 1.44(2)
C39 H39 0.9500
C40 C41 1.42(2)
C40 H40 0.8575
O6 C41 1.44(4)
O6 H40 0.9876
C41 C42 1.399(3)
C42 C43 1.409(3)
C42 C58 1.493(3)
C43 C44 1.432(3)
C44 C45 1.359(3)
C44 H44 0.9500
C45 C46 1.441(3)
C45 H45 0.9500
C46 C47 1.393(3)
C47 C48 1.376(3)
C47 H47 0.9500
C48 C49 1.453(3)
C49 O7 1.236(3)
C49 O8 1.336(9)
O8 C51 1.387(10)
O8 H50 1.1789
C50 C51 1.51(4)
C50 H50 0.9302
C51 C52 1.393(3)
C52 C53 1.402(4)
C52 C64 1.498(3)
C53 C54 1.429(3)
C54 C55 1.350(4)
C54 H54 0.9500
C55 C56 1.443(3)
C55 H55 0.9500
C56 C57 1.381(4)
C57 H57 0.9500
C58 C59 1.390(3)
C58 C63 1.401(3)
C59 C60 1.388(3)
C59 H59 0.9500
C60 C61 1.381(4)
C60 H60 0.9500
C61 C62 1.386(4)
C61 H61 0.9500
C62 C63 1.388(3)
C62 H62 0.9500
C63 H63 0.9500
C64 C69 1.385(3)
C64 C65 1.385(4)
C65 C66 1.386(4)
C65 H65 0.9500
C66 C67 1.375(4)
C66 H66 0.9500
C67 C68 1.381(4)
C67 H67 0.9500
C68 C69 1.387(3)
C68 H68 0.9500
C69 H69 0.9500
C70 C71 1.387(4)
C70 H70 0.9500
C71 C72 1.374(4)
C71 H71 0.9500
C72 C73 1.373(4)
C72 H72 0.9500
C73 C74 1.384(4)
C73 H73 0.9500
C74 H74 0.9500

loop_
_geom_torsion_atom_site_label_1
_geom_torsion_atom_site_label_2
_geom_torsion_atom_site_label_3
_geom_torsion_atom_site_label_4
_geom_torsion
N3 Zn1 N1 C4 -104.5(3)
N2 Zn1 N1 C4 -19.46(18)
N4 Zn1 N1 C4 178.16(18)
N5 Zn1 N1 C4 77.19(18)
N3 Zn1 N1 C1 86.5(3)
N2 Zn1 N1 C1 171.50(17)
N4 Zn1 N1 C1 9.12(17)
N5 Zn1 N1 C1 -91.85(17)
N3 Zn1 N2 C6 177.61(18)
N4 Zn1 N2 C6 93.0(3)
N1 Zn1 N2 C6 16.25(18)
N5 Zn1 N2 C6 -85.21(19)
N3 Zn1 N2 C9 -5.99(18)
N4 Zn1 N2 C9 -90.6(3)
N1 Zn1 N2 C9 -167.35(18)
N5 Zn1 N2 C9 91.19(18)
N2 Zn1 N3 C14 176.41(18)
N4 Zn1 N3 C14 -21.65(18)
N1 Zn1 N3 C14 -99.4(3)
N5 Zn1 N3 C14 78.92(18)
N2 Zn1 N3 C11 11.63(17)
N4 Zn1 N3 C11 173.57(17)
N1 Zn1 N3 C11 95.8(3)
N5 Zn1 N3 C11 -85.86(17)
N3 Zn1 N4 C16 16.49(17)
N2 Zn1 N4 C16 101.9(3)
N1 Zn1 N4 C16 178.22(17)
N5 Zn1 N4 C16 -79.91(18)
N3 Zn1 N4 C19 -167.64(17)
N2 Zn1 N4 C19 -82.2(3)
N1 Zn1 N4 C19 -5.91(17)
N5 Zn1 N4 C19 95.97(17)
N3 Zn1 N5 C37 -29.75(17)
N2 Zn1 N5 C37 -122.40(17)
N4 Zn1 N5 C37 58.16(17)
N1 Zn1 N5 C37 149.71(17)
N3 Zn1 N5 C33 145.74(17)
N2 Zn1 N5 C33 53.09(18)
N4 Zn1 N5 C33 -126.35(17)
N1 Zn1 N5 C33 -34.80(18)
C4 N1 C1 C20 179.6(2)
Zn1 N1 C1 C20 -9.6(3)
C4 N1 C1 C2 -1.3(2)
Zn1 N1 C1 C2 169.48(14)
N1 C1 C2 O1 -177.8(4)
C20 C1 C2 O1 1.2(5)
N1 C1 C2 O2 -1.1(10)
C20 C1 C2 O2 178.0(10)
O1 C2 O2 C4 -179.5(8)
C1 C2 O2 C4 3.1(16)
C2 O2 C4 N1 -4.1(17)
C2 O2 C4 C5 175.1(7)
C1 N1 C4 O2 3.4(11)
Zn1 N1 C4 O2 -167.2(11)
C1 N1 C4 C5 -175.8(2)
Zn1 N1 C4 C5 13.5(3)
C1 N1 C4 C3 0.6(18)
Zn1 N1 C4 C3 -170.1(17)
O2 C4 C5 C6 -174.7(12)
N1 C4 C5 C6 4.5(4)
C3 C4 C5 C6 -171(2)
O2 C4 C5 C27 2.9(12)
N1 C4 C5 C27 -177.9(2)
C3 C4 C5 C27 6(2)
C9 N2 C6 C5 176.8(2)
Zn1 N2 C6 C5 -6.3(3)
C9 N2 C6 C7 0.5(2)
Zn1 N2 C6 C7 177.35(14)
C4 C5 C6 N2 -8.5(3)
C27 C5 C6 N2 173.91(19)
C4 C5 C6 C7 167.4(2)
C27 C5 C6 C7 -10.3(3)
N2 C6 C7 C8 0.4(2)
C5 C6 C7 C8 -176.0(2)
C6 C7 C8 C9 -1.0(2)
C6 N2 C9 C10 177.3(2)
Zn1 N2 C9 C10 0.3(3)
C6 N2 C9 C8 -1.1(2)
Zn1 N2 C9 C8 -178.15(14)
C7 C8 C9 N2 1.3(3)
C7 C8 C9 C10 -177.1(2)
N2 C9 C10 C11 3.0(4)
C8 C9 C10 C11 -178.8(2)
C14 N3 C11 C10 -179.9(2)
Zn1 N3 C11 C10 -12.4(3)
C14 N3 C11 C12 -0.5(2)
Zn1 N3 C11 C12 166.97(14)
C9 C10 C11 N3 3.7(4)
C9 C10 C11 C12 -175.6(2)
N3 C11 C12 C13 -1.4(3)
C10 C11 C12 C13 178.0(2)
C11 C12 C13 C14 2.7(2)
C11 N3 C14 C15 -175.7(2)
Zn1 N3 C14 C15 17.4(3)
C11 N3 C14 C13 2.2(2)
Zn1 N3 C14 C13 -164.68(14)
C12 C13 C14 N3 -3.1(2)
C12 C13 C14 C15 174.7(2)
N3 C14 C15 C16 0.9(3)
C13 C14 C15 C16 -176.7(2)
N3 C14 C15 C21 177.62(19)
C13 C14 C15 C21 0.1(3)
C19 N4 C16 O3 -3.6(12)
Zn1 N4 C16 O3 172.9(12)
C19 N4 C16 C15 176.6(2)
Zn1 N4 C16 C15 -6.9(3)
C19 N4 C16 C17 1.8(13)
Zn1 N4 C16 C17 178.3(13)
C14 C15 C16 O3 174.0(13)
C21 C15 C16 O3 -2.8(14)
C14 C15 C16 N4 -6.2(3)
C21 C15 C16 N4 176.98(19)
C14 C15 C16 C17 168.2(14)
C21 C15 C16 C17 -8.6(14)
O3 C16 C17 C18 59(22)
N4 C16 C17 C18 -3(2)
C15 C16 C17 C18 -178.7(9)
C16 C17 C18 C19 4(2)
C16 N4 C19 C20 179.1(2)
Zn1 N4 C19 C20 2.5(3)
C16 N4 C19 C18 0.7(2)
Zn1 N4 C19 C18 -175.84(14)
C17 C18 C19 N4 -3.1(14)
C17 C18 C19 C20 178.5(14)
N1 C1 C20 C19 3.3(4)
C2 C1 C20 C19 -175.6(2)
N4 C19 C20 C1 0.6(4)
C18 C19 C20 C1 178.7(2)
C14 C15 C21 C26 131.5(2)
C16 C15 C21 C26 -51.6(3)
C14 C15 C21 C22 -49.1(3)
C16 C15 C21 C22 127.8(2)
C26 C21 C22 C23 -1.7(3)
C15 C21 C22 C23 178.9(2)
C21 C22 C23 C24 2.0(4)
C22 C23 C24 C25 -0.6(4)
C23 C24 C25 C26 -1.1(4)
C24 C25 C26 C21 1.4(4)
C22 C21 C26 C25 0.0(3)
C15 C21 C26 C25 179.4(2)
C4 C5 C27 C32 -54.0(3)
C6 C5 C27 C32 123.7(2)
C4 C5 C27 C28 126.1(2)
C6 C5 C27 C28 -56.1(3)
C32 C27 C28 C29 -0.1(3)
C5 C27 C28 C29 179.8(2)
C27 C28 C29 C30 0.0(3)
C28 C29 C30 C31 0.2(3)
C29 C30 C31 C32 -0.2(3)
C30 C31 C32 C27 0.1(3)
C28 C27 C32 C31 0.0(3)
C5 C27 C32 C31 -179.8(2)
C37 N5 C33 C34 0.6(3)
Zn1 N5 C33 C34 -174.96(18)
N5 C33 C34 C35 0.0(4)
C33 C34 C35 C36 -0.6(4)
C34 C35 C36 C37 0.7(3)
C33 N5 C37 C36 -0.6(3)
Zn1 N5 C37 C36 175.10(18)
C35 C36 C37 N5 0.0(4)
N7 Zn2 N6 C41 -21.30(18)
N9 Zn2 N6 C41 175.78(18)
N8 Zn2 N6 C41 -103.7(3)
N10 Zn2 N6 C41 74.07(18)
N7 Zn2 N6 C38 179.33(18)
N9 Zn2 N6 C38 16.40(18)
N8 Zn2 N6 C38 97.0(3)
N10 Zn2 N6 C38 -85.31(18)
N9 Zn2 N7 C46 -84.7(3)
N6 Zn2 N7 C46 -170.89(18)
N8 Zn2 N7 C46 -9.92(18)
N10 Zn2 N7 C46 96.33(18)
N9 Zn2 N7 C43 105.0(3)
N6 Zn2 N7 C43 18.85(18)
N8 Zn2 N7 C43 179.82(18)
N10 Zn2 N7 C43 -73.93(18)
N7 Zn2 N8 C51 -176.11(18)
N9 Zn2 N8 C51 -12.63(18)
N6 Zn2 N8 C51 -93.8(3)
N10 Zn2 N8 C51 88.55(18)
N7 Zn2 N8 C48 8.53(17)
N9 Zn2 N8 C48 172.00(18)
N6 Zn2 N8 C48 90.8(3)
N10 Zn2 N8 C48 -86.82(18)
N7 Zn2 N9 C53 87.0(3)
N6 Zn2 N9 C53 172.97(19)
N8 Zn2 N9 C53 11.94(19)
N10 Zn2 N9 C53 -94.00(19)
N7 Zn2 N9 C56 -98.3(3)
N6 Zn2 N9 C56 -12.34(18)
N8 Zn2 N9 C56 -173.37(18)
N10 Zn2 N9 C56 80.70(18)
N7 Zn2 N10 C70 -38.94(19)
N9 Zn2 N10 C70 141.36(18)
N6 Zn2 N10 C70 -127.71(18)
N8 Zn2 N10 C70 51.51(19)
N7 Zn2 N10 C74 134.58(18)
N9 Zn2 N10 C74 -45.11(19)
N6 Zn2 N10 C74 45.81(18)
N8 Zn2 N10 C74 -134.96(17)
C41 N6 C38 C57 -176.6(2)
Zn2 N6 C38 C57 -14.0(3)
C41 N6 C38 C39 1.0(3)
Zn2 N6 C38 C39 163.62(17)
N6 C38 C39 C40 -2.8(9)
C57 C38 C39 C40 174.8(9)
C38 C39 C40 C41 3.3(14)
C38 N6 C41 C42 178.0(2)
Zn2 N6 C41 C42 15.6(3)
C38 N6 C41 C40 1.2(9)
Zn2 N6 C41 C40 -161.2(9)
C38 N6 C41 O6 -5.2(17)
Zn2 N6 C41 O6 -167.6(17)
C39 C40 C41 N6 -2.9(15)
C39 C40 C41 C42 -179.9(6)
C39 C40 C41 O6 44(19)
N6 C41 C42 C43 1.4(4)
C40 C41 C42 C43 177.9(10)
O6 C41 C42 C43 -175(2)
N6 C41 C42 C58 -178.2(2)
C40 C41 C42 C58 -1.6(11)
O6 C41 C42 C58 6(2)
C46 N7 C43 C42 177.6(2)
Zn2 N7 C43 C42 -10.5(3)
C46 N7 C43 C44 -0.1(2)
Zn2 N7 C43 C44 171.74(14)
C41 C42 C43 N7 -4.1(4)
C58 C42 C43 N7 175.4(2)
C41 C42 C43 C44 173.3(2)
C58 C42 C43 C44 -7.2(3)
N7 C43 C44 C45 0.9(3)
C42 C43 C44 C45 -176.9(2)
C43 C44 C45 C46 -1.2(2)
C43 N7 C46 C47 179.6(2)
Zn2 N7 C46 C47 7.8(3)
C43 N7 C46 C45 -0.6(2)
Zn2 N7 C46 C45 -172.36(15)
C44 C45 C46 N7 1.1(3)
C44 C45 C46 C47 -179.0(2)
N7 C46 C47 C48 -0.2(4)
C45 C46 C47 C48 180.0(2)
C51 N8 C48 C47 178.8(2)
Zn2 N8 C48 C47 -5.0(3)
C51 N8 C48 C49 -0.9(2)
Zn2 N8 C48 C49 175.23(14)
C46 C47 C48 N8 -1.2(4)
C46 C47 C48 C49 178.5(2)
N8 C48 C49 O7 -176.6(3)
C47 C48 C49 O7 3.6(4)
N8 C48 C49 O8 -0.4(4)
C47 C48 C49 O8 179.9(4)
O7 C49 O8 C51 178.3(3)
C48 C49 O8 C51 1.6(7)
C48 N8 C51 O8 1.9(5)
Zn2 N8 C51 O8 -174.2(4)
C48 N8 C51 C52 -177.1(2)
Zn2 N8 C51 C52 6.9(3)
C48 N8 C51 C50 -1.1(16)
Zn2 N8 C51 C50 -177.2(16)
C49 O8 C51 N8 -2.2(7)
C49 O8 C51 C52 176.8(4)
C49 O8 C51 C50 161(12)
N8 C51 C52 C53 5.5(4)
O8 C51 C52 C53 -173.3(5)
C50 C51 C52 C53 -170.5(16)
N8 C51 C52 C64 -175.4(2)
O8 C51 C52 C64 5.8(5)
C50 C51 C52 C64 8.6(16)
C56 N9 C53 C52 179.2(2)
Zn2 N9 C53 C52 -5.3(3)
C56 N9 C53 C54 0.3(2)
Zn2 N9 C53 C54 175.70(15)
C51 C52 C53 N9 -6.4(4)
C64 C52 C53 N9 174.5(2)
C51 C52 C53 C54 172.4(2)
C64 C52 C53 C54 -6.7(3)
N9 C53 C54 C55 -0.6(3)
C52 C53 C54 C55 -179.6(2)
C53 C54 C55 C56 0.6(3)
C53 N9 C56 C57 -178.9(2)
Zn2 N9 C56 C57 5.4(3)
C53 N9 C56 C55 0.1(2)
Zn2 N9 C56 C55 -175.51(15)
C54 C55 C56 N9 -0.5(3)
C54 C55 C56 C57 178.6(2)
N9 C56 C57 C38 3.4(4)
C55 C56 C57 C38 -175.5(2)
N6 C38 C57 C56 1.2(4)
C39 C38 C57 C56 -176.0(2)
C41 C42 C58 C59 120.3(2)
C43 C42 C58 C59 -59.2(3)
C41 C42 C58 C63 -59.0(3)
C43 C42 C58 C63 121.4(2)
C63 C58 C59 C60 -0.6(4)
C42 C58 C59 C60 -180.0(2)
C58 C59 C60 C61 0.9(4)
C59 C60 C61 C62 -0.5(4)
C60 C61 C62 C63 -0.3(4)
C61 C62 C63 C58 0.6(4)
C59 C58 C63 C62 -0.1(4)
C42 C58 C63 C62 179.2(2)
C51 C52 C64 C69 104.2(3)
C53 C52 C64 C69 -76.7(3)
C51 C52 C64 C65 -75.5(4)
C53 C52 C64 C65 103.7(3)
C69 C64 C65 C66 -0.6(5)
C52 C64 C65 C66 179.0(3)
C64 C65 C66 C67 1.4(6)
C65 C66 C67 C68 -2.0(6)
C66 C67 C68 C69 2.0(4)
C65 C64 C69 C68 0.5(4)
C52 C64 C69 C68 -179.1(2)
C67 C68 C69 C64 -1.2(4)
C74 N10 C70 C71 0.0(4)
Zn2 N10 C70 C71 173.7(2)
N10 C70 C71 C72 -0.8(4)
C70 C71 C72 C73 0.6(4)
C71 C72 C73 C74 0.4(4)
C70 N10 C74 C73 1.1(4)
Zn2 N10 C74 C73 -172.7(2)
C72 C73 C74 N10 -1.3(4)
